data_4315621
loop_
_publ_author_name
'Scott R. Daly'
'Gregory S. Girolami'

_publ_contact_author_address
;Department of Chemistry, Box 4-6
University of Illinois at Urbana-Champaign
600 South Mathews
Urbana, IL 61801
;
_publ_contact_author_email girolami@scs.illinois.edu
_publ_contact_author_fax '(217) 333-2685'
_publ_contact_author_name 'Gregory S. Girolami'
_publ_contact_author_phone '(217) 333-2729'
_publ_section_title
;
 Synthesis, Characterization, and Structures of Uranium(III)
 N,N-Dimethylaminodiboranates
;
_journal_name_full 'Inorganic Chemistry'
_journal_page_first 5157
_journal_page_last 5166
_journal_paper_doi 10.1021/ic100290j
_journal_volume 49
_journal_year 2010
_chemical_formula_moiety 'C6 H36 B6 N3 U'
_chemical_formula_sum 'C6 H36 B6 N3 U'
_chemical_formula_weight 453.27
_chemical_name_common 'U(H3BNMe2BH3)3 crystals grown from toluene'
_chemical_name_systematic
; 
 ? 
;
_space_group_IT_number 14
_symmetry_cell_setting monoclinic
_symmetry_space_group_name_Hall '-P 2ybc'
_symmetry_space_group_name_H-M 'P 1 21/c 1'
_atom_sites_solution_hydrogens geom
_atom_sites_solution_primary direct
_atom_sites_solution_secondary difmap
_audit_creation_method SHELXL-97
_cell_angle_alpha 90.00
_cell_angle_beta 96.116(3)
_cell_angle_gamma 90.00
_cell_formula_units_Z 4
_cell_length_a 12.3571(6)
_cell_length_b 10.8128(6)
_cell_length_c 14.6145(7)
_cell_measurement_reflns_used 14808
_cell_measurement_temperature 193(2)
_cell_measurement_theta_max 28.74
_cell_measurement_theta_min 1.66
_cell_volume 1941.60(17)
_computing_cell_refinement 'Bruker Apex'
_computing_data_collection 'Bruker Apex'
_computing_data_reduction 'Bruker Saint'
_computing_molecular_graphics 'Bruker SHELXTL'
_computing_publication_material 'Bruker SHELXTL'
_computing_structure_refinement 'SHELXL-97 (Sheldrick, 1997)'
_computing_structure_solution 'SHELXS-97 (Sheldrick, 1990)'
_diffrn_ambient_temperature 193(2)
_diffrn_detector_area_resol_mean 8.33
_diffrn_measured_fraction_theta_full 0.999
_diffrn_measured_fraction_theta_max 0.999
_diffrn_measurement_device_type 'CCD area detector'
_diffrn_measurement_method 'psi and omega scans'
_diffrn_radiation_monochromator graphite
_diffrn_radiation_source 'fine-focus sealed tube'
_diffrn_radiation_type MoK\a
_diffrn_radiation_wavelength 0.71073
_diffrn_reflns_av_R_equivalents 0.0910
_diffrn_reflns_av_sigmaI/netI 0.0661
_diffrn_reflns_limit_h_max 16
_diffrn_reflns_limit_h_min -16
_diffrn_reflns_limit_k_max 8
_diffrn_reflns_limit_k_min -14
_diffrn_reflns_limit_l_max 19
_diffrn_reflns_limit_l_min -19
_diffrn_reflns_number 23364
_diffrn_reflns_theta_full 28.74
_diffrn_reflns_theta_max 28.74
_diffrn_reflns_theta_min 1.66
_exptl_absorpt_coefficient_mu 8.342
_exptl_absorpt_correction_T_max 0.75389
_exptl_absorpt_correction_T_min 0.45595
_exptl_absorpt_correction_type integration
_exptl_crystal_colour red
_exptl_crystal_density_diffrn 1.551
_exptl_crystal_density_method 'not measured'
_exptl_crystal_description platy
_exptl_crystal_F_000 860
_exptl_crystal_size_max 0.28
_exptl_crystal_size_mid 0.16
_exptl_crystal_size_min 0.06
_refine_diff_density_max 4.175
_refine_diff_density_min -1.927
_refine_diff_density_rms 0.191
_refine_ls_extinction_method none
_refine_ls_goodness_of_fit_ref 0.904
_refine_ls_hydrogen_treatment mixed
_refine_ls_matrix_type full
_refine_ls_number_parameters 223
_refine_ls_number_reflns 5035
_refine_ls_number_restraints 49
_refine_ls_restrained_S_all 0.900
_refine_ls_R_factor_all 0.0510
_refine_ls_R_factor_gt 0.0345
_refine_ls_shift/su_max 0.001
_refine_ls_shift/su_mean 0.000
_refine_ls_structure_factor_coef Fsqd
_refine_ls_weighting_details 'calc w=1/[\s^2^(Fo^2^)+(0.0374P)^2^+0.0000P] where P=(Fo^2^+2Fc^2^)/3'
_refine_ls_weighting_scheme calc
_refine_ls_wR_factor_gt 0.0741
_refine_ls_wR_factor_ref 0.0776
_reflns_number_gt 3716
_reflns_number_total 5035
_reflns_threshold_expression >2sigma(I)
_cod_data_source_file ic100290j_si_002_2.cif
_cod_data_source_block fa24u_face
_cod_database_code 4315621

loop_
_symmetry_equiv_pos_as_xyz
'x, y, z'
'-x, y+1/2, -z+1/2'
'-x, -y, -z'
'x, -y-1/2, z-1/2'

loop_
_atom_site_label
_atom_site_type_symbol
_atom_site_fract_x
_atom_site_fract_y
_atom_site_fract_z
_atom_site_U_iso_or_equiv
_atom_site_adp_type
_atom_site_occupancy
_atom_site_symmetry_multiplicity
_atom_site_calc_flag
_atom_site_refinement_flags
_atom_site_disorder_assembly
_atom_site_disorder_group
U1 U -0.199469(15) 0.950209(16) 0.205436(12) 0.02264(7) Uani 1 1 d . . .
N1 N -0.2504(4) 1.1137(4) -0.0009(3) 0.0335(11) Uani 1 1 d . . .
C1 C -0.1650(6) 1.1859(6) -0.0428(5) 0.0538(18) Uani 1 1 d . . .
H1A H -0.1579 1.1543 -0.1048 0.081 Uiso 1 1 calc R . .
H1B H -0.0953 1.1773 -0.0047 0.081 Uiso 1 1 calc R . .
H1C H -0.1859 1.2733 -0.0466 0.081 Uiso 1 1 calc R . .
C2 C -0.3549(6) 1.1223(7) -0.0602(4) 0.0537(18) Uani 1 1 d . . .
H2A H -0.3770 1.2091 -0.0666 0.081 Uiso 1 1 calc R . .
H2B H -0.4108 1.0754 -0.0323 0.081 Uiso 1 1 calc R . .
H2C H -0.3462 1.0879 -0.1211 0.081 Uiso 1 1 calc R . .
B1 B -0.2641(6) 1.1684(6) 0.0975(5) 0.0356(15) Uani 1 1 d D . .
H11 H -0.333(3) 1.114(4) 0.130(3) 0.027(14) Uiso 1 1 d D . .
H12 H -0.184(3) 1.162(6) 0.148(3) 0.06(2) Uiso 1 1 d D . .
H13 H -0.290(4) 1.266(3) 0.100(3) 0.025(13) Uiso 1 1 d D . .
B2 B -0.2128(6) 0.9739(6) 0.0095(5) 0.0364(15) Uani 1 1 d D . .
H21 H -0.125(2) 0.983(6) 0.050(4) 0.044(17) Uiso 1 1 d D . .
H22 H -0.281(4) 0.921(5) 0.044(4) 0.052(18) Uiso 1 1 d D . .
H23 H -0.204(5) 0.930(5) -0.057(3) 0.041(16) Uiso 1 1 d D . .
N2 N -0.4159(3) 0.9037(4) 0.3376(3) 0.0265(9) Uani 1 1 d . . .
C3 C -0.4184(6) 0.8074(6) 0.4097(5) 0.0520(18) Uani 1 1 d . . .
H3A H -0.4201 0.8471 0.4699 0.078 Uiso 1 1 calc R . .
H3B H -0.3532 0.7556 0.4108 0.078 Uiso 1 1 calc R . .
H3C H -0.4834 0.7559 0.3962 0.078 Uiso 1 1 calc R . .
C4 C -0.5176(5) 0.9757(6) 0.3321(5) 0.0513(17) Uani 1 1 d . . .
H4A H -0.5800 0.9195 0.3214 0.077 Uiso 1 1 calc R . .
H4B H -0.5191 1.0349 0.2813 0.077 Uiso 1 1 calc R . .
H4C H -0.5215 1.0204 0.3900 0.077 Uiso 1 1 calc R . .
B3 B -0.3139(6) 0.9921(7) 0.3628(5) 0.0352(15) Uani 1 1 d D . .
H31 H -0.239(3) 0.924(4) 0.366(4) 0.037(16) Uiso 1 1 d D . .
H32 H -0.313(4) 1.067(3) 0.305(2) 0.021(14) Uiso 1 1 d D . .
H33 H -0.326(4) 1.028(5) 0.432(2) 0.027(14) Uiso 1 1 d D . .
B4 B -0.4033(5) 0.8402(6) 0.2426(4) 0.0327(14) Uani 1 1 d D . .
H41 H -0.399(5) 0.919(4) 0.188(3) 0.039(16) Uiso 1 1 d D . .
H42 H -0.318(3) 0.790(4) 0.248(4) 0.035(15) Uiso 1 1 d D . .
H43 H -0.478(3) 0.789(5) 0.221(4) 0.06(2) Uiso 1 1 d D . .
N3 N -0.0953(3) 0.5883(4) 0.1618(3) 0.0252(9) Uani 1 1 d . . .
C5 C -0.1828(5) 0.5113(6) 0.1957(5) 0.0479(17) Uani 1 1 d . . .
H5A H -0.2540 0.5411 0.1686 0.072 Uiso 1 1 calc R . .
H5B H -0.1786 0.5172 0.2629 0.072 Uiso 1 1 calc R . .
H5C H -0.1734 0.4249 0.1779 0.072 Uiso 1 1 calc R . .
C6 C -0.0986(6) 0.5723(6) 0.0607(4) 0.0476(17) Uani 1 1 d . . .
H6A H -0.0923 0.4842 0.0462 0.071 Uiso 1 1 calc R . .
H6B H -0.0380 0.6176 0.0383 0.071 Uiso 1 1 calc R . .
H6C H -0.1676 0.6044 0.0307 0.071 Uiso 1 1 calc R . .
B5 B -0.1182(5) 0.7251(5) 0.1815(4) 0.0266(13) Uani 1 1 d D . .
H51 H -0.192(2) 0.750(5) 0.150(3) 0.022(13) Uiso 1 1 d D . .
H52 H -0.069(3) 0.790(4) 0.158(3) 0.025(14) Uiso 1 1 d D . .
H53 H -0.126(4) 0.744(5) 0.2483(18) 0.029(14) Uiso 1 1 d D . .
B6 B 0.0168(5) 0.5441(6) 0.2086(5) 0.0291(13) Uani 1 1 d D . .
H61 H 0.077(4) 0.599(5) 0.190(4) 0.046(17) Uiso 1 1 d D . .
H62 H 0.025(6) 0.457(3) 0.184(4) 0.06(2) Uiso 1 1 d D . .
H63 H 0.016(5) 0.542(5) 0.2780(16) 0.032(15) Uiso 1 1 d D . .

loop_
_atom_site_aniso_label
_atom_site_aniso_U_11
_atom_site_aniso_U_22
_atom_site_aniso_U_33
_atom_site_aniso_U_23
_atom_site_aniso_U_13
_atom_site_aniso_U_12
U1 0.02169(11) 0.02058(9) 0.02456(11) -0.00092(8) -0.00263(7) -0.00026(8)
N1 0.044(3) 0.029(2) 0.026(2) 0.0066(18) -0.003(2) 0.002(2)
C1 0.064(5) 0.044(4) 0.055(4) 0.017(3) 0.016(4) -0.002(3)
C2 0.062(5) 0.053(4) 0.040(4) 0.007(3) -0.022(3) -0.003(3)
B1 0.042(4) 0.025(3) 0.038(4) 0.001(3) -0.005(3) 0.005(3)
B2 0.047(4) 0.034(3) 0.029(3) 0.000(3) 0.007(3) 0.003(3)
N2 0.019(2) 0.030(2) 0.031(2) 0.0018(18) 0.0035(18) 0.0013(17)
C3 0.047(4) 0.055(4) 0.055(4) 0.018(3) 0.008(3) 0.001(3)
C4 0.038(4) 0.046(4) 0.070(5) -0.003(3) 0.005(3) 0.015(3)
B3 0.039(4) 0.037(3) 0.029(4) -0.008(3) 0.000(3) -0.002(3)
B4 0.025(3) 0.033(3) 0.040(4) -0.007(3) 0.000(3) -0.007(3)
N3 0.023(2) 0.0222(19) 0.029(2) -0.0050(16) -0.0043(18) 0.0008(17)
C5 0.028(3) 0.033(3) 0.082(5) -0.002(3) 0.005(3) -0.008(2)
C6 0.050(4) 0.057(4) 0.032(3) -0.016(3) -0.009(3) 0.018(3)
B5 0.027(3) 0.025(3) 0.027(3) 0.000(2) -0.002(3) 0.004(2)
B6 0.025(3) 0.024(3) 0.037(3) -0.003(3) 0.000(3) 0.006(2)

loop_
_atom_type_symbol
_atom_type_description
_atom_type_scat_dispersion_real
_atom_type_scat_dispersion_imag
_atom_type_scat_source
C C 0.0033 0.0016 'International Tables Vol C Tables 4.2.6.8 and 6.1.1.4'
N N 0.0061 0.0033 'International Tables Vol C Tables 4.2.6.8 and 6.1.1.4'
H H 0.0000 0.0000 'International Tables Vol C Tables 4.2.6.8 and 6.1.1.4'
B B 0.0013 0.0007 'International Tables Vol C Tables 4.2.6.8 and 6.1.1.4'
U U -9.6767 9.6646 'International Tables Vol C Tables 4.2.6.8 and 6.1.1.4'

loop_
_geom_angle_atom_site_label_1
_geom_angle_atom_site_label_2
_geom_angle_atom_site_label_3
_geom_angle
_geom_angle_site_symmetry_1
_geom_angle_site_symmetry_3
_geom_angle_publ_flag
B6 U1 B5 95.59(19) 2 . ?
B6 U1 B3 91.6(2) 2 . ?
B5 U1 B3 118.3(2) . . ?
B6 U1 B2 113.2(2) 2 . ?
B5 U1 B2 86.16(19) . . ?
B3 U1 B2 144.0(2) . . ?
B6 U1 B4 141.25(19) 2 . ?
B5 U1 B4 89.83(19) . . ?
B3 U1 B4 53.02(18) . . ?
B2 U1 B4 105.5(2) . . ?
B6 U1 B1 96.70(19) 2 . ?
B5 U1 B1 139.07(19) . . ?
B3 U1 B1 100.2(2) . . ?
B2 U1 B1 53.16(18) . . ?
B4 U1 B1 104.0(2) . . ?
B6 U1 H11 114.3(8) 2 . ?
B5 U1 H11 143.1(11) . . ?
B3 U1 H11 83.6(9) . . ?
B2 U1 H11 62.9(10) . . ?
B4 U1 H11 80.4(5) . . ?
B1 U1 H11 23.8(4) . . ?
B6 U1 H12 73.3(6) 2 . ?
B5 U1 H12 139.6(14) . . ?
B3 U1 H12 101.0(15) . . ?
B2 U1 H12 64.7(12) . . ?
B4 U1 H12 123.4(10) . . ?
B1 U1 H12 23.4(5) . . ?
H11 U1 H12 44.3(11) . . ?
B6 U1 H21 90.0(6) 2 . ?
B5 U1 H21 80.5(14) . . ?
B3 U1 H21 160.8(13) . . ?
B2 U1 H21 24.3(5) . . ?
B4 U1 H21 128.7(7) . . ?
B1 U1 H21 60.6(13) . . ?
H11 U1 H21 78.3(14) . . ?
H12 U1 H21 61(2) . . ?
B6 U1 H22 137.2(6) 2 . ?
B5 U1 H22 83.0(14) . . ?
B3 U1 H22 126.8(10) . . ?
B2 U1 H22 24.1(5) . . ?
B4 U1 H22 81.5(6) . . ?
B1 U1 H22 61.9(13) . . ?
H11 U1 H22 60.5(18) . . ?
H12 U1 H22 80.5(16) . . ?
H21 U1 H22 47.4(10) . . ?
B6 U1 H31 80.7(12) 2 . ?
B5 U1 H31 97.9(8) . . ?
B3 U1 H31 24.1(5) . . ?
B2 U1 H31 165.2(10) . . ?
B4 U1 H31 60.5(12) . . ?
B1 U1 H31 122.6(7) . . ?
H11 U1 H31 107.6(9) . . ?
H12 U1 H31 117.6(17) . . ?
H21 U1 H31 170.4(13) . . ?
H22 U1 H31 142.0(12) . . ?
B6 U1 H32 92.0(11) 2 . ?
B5 U1 H32 142.1(6) . . ?
B3 U1 H32 24.1(5) . . ?
B2 U1 H32 124.3(7) . . ?
B4 U1 H32 62.5(10) . . ?
B1 U1 H32 76.2(5) . . ?
H11 U1 H32 61.5(12) . . ?
H12 U1 H32 78.0(15) . . ?
H21 U1 H32 136.6(14) . . ?
H22 U1 H32 115.1(16) . . ?
H31 U1 H32 46.9(10) . . ?
B6 U1 H41 152.2(13) 2 . ?
B5 U1 H41 104.3(11) . . ?
B3 U1 H41 62.1(12) . . ?
B2 U1 H41 87.6(9) . . ?
B4 U1 H41 23.7(5) . . ?
B1 U1 H41 80.8(6) . . ?
H11 U1 H41 57.7(10) . . ?
H12 U1 H41 101.8(9) . . ?
H21 U1 H41 111.9(9) . . ?
H22 U1 H41 65.6(14) . . ?
H31 U1 H41 77.6(14) . . ?
H32 U1 H41 60.4(17) . . ?
B6 U1 H42 131.8(11) 2 . ?
B5 U1 H42 67.9(7) . . ?
B3 U1 H42 62.5(11) . . ?
B2 U1 H42 110.6(13) . . ?
B4 U1 H42 23.5(6) . . ?
B1 U1 H42 126.0(7) . . ?
H11 U1 H42 103.0(6) . . ?
H12 U1 H42 146.8(12) . . ?
H21 U1 H42 128.0(17) . . ?
H22 U1 H42 87.4(13) . . ?
H31 U1 H42 58.8(18) . . ?
H32 U1 H42 79.4(13) . . ?
H41 U1 H42 45.3(11) . . ?
B6 U1 H51 117.2(6) 2 . ?
B5 U1 H51 22.0(6) . . ?
B3 U1 H51 118.0(12) . . ?
B2 U1 H51 74.7(11) . . ?
B4 U1 H51 75.4(10) . . ?
B1 U1 H51 126.2(9) . . ?
H11 U1 H51 122.6(12) . . ?
H12 U1 H51 138.3(19) . . ?
H21 U1 H51 77.9(18) . . ?
H22 U1 H51 64.9(16) . . ?
H31 U1 H51 104.1(15) . . ?
H32 U1 H51 136.8(14) . . ?
H41 U1 H51 85.1(14) . . ?
H42 U1 H51 57.4(14) . . ?
B6 U1 H52 81.7(10) 2 . ?
B5 U1 H52 22.3(5) . . ?
B3 U1 H52 135.9(9) . . ?
B2 U1 H52 75.8(10) . . ?
B4 U1 H52 111.5(6) . . ?
B1 U1 H52 123.8(8) . . ?
H11 U1 H52 138.7(14) . . ?
H12 U1 H52 118.1(15) . . ?
H21 U1 H52 63.3(15) . . ?
H22 U1 H52 81.7(18) . . ?
H31 U1 H52 112.6(11) . . ?
H32 U1 H52 159.5(11) . . ?
H41 U1 H52 122.7(15) . . ?
H42 U1 H52 90.1(9) . . ?
H51 U1 H52 37.8(12) . . ?
B6 U1 H53 87.4(11) 2 . ?
B5 U1 H53 22.3(5) . . ?
B3 U1 H53 98.0(7) . . ?
B2 U1 H53 108.4(5) . . ?
B4 U1 H53 83.3(12) . . ?
B1 U1 H53 161.2(6) . . ?
H11 U1 H53 158.3(15) . . ?
H12 U1 H53 153.1(16) . . ?
H21 U1 H53 101.2(15) . . ?
H22 U1 H53 103.0(16) . . ?
H31 U1 H53 76.1(9) . . ?
H32 U1 H53 122.1(8) . . ?
H41 U1 H53 103.8(14) . . ?
H42 U1 H53 59.9(13) . . ?
H51 U1 H53 38.2(13) . . ?
H52 U1 H53 38.5(12) . . ?
C2 N1 C1 109.7(5) . . ?
C2 N1 B1 109.7(5) . . ?
C1 N1 B1 109.0(5) . . ?
C2 N1 B2 110.2(5) . . ?
C1 N1 B2 109.0(5) . . ?
B1 N1 B2 109.2(4) . . ?
N1 C1 H1A 109.5 . . ?
N1 C1 H1B 109.5 . . ?
H1A C1 H1B 109.5 . . ?
N1 C1 H1C 109.5 . . ?
H1A C1 H1C 109.5 . . ?
H1B C1 H1C 109.5 . . ?
N1 C2 H2A 109.5 . . ?
N1 C2 H2B 109.5 . . ?
H2A C2 H2B 109.5 . . ?
N1 C2 H2C 109.5 . . ?
H2A C2 H2C 109.5 . . ?
H2B C2 H2C 109.5 . . ?
N1 B1 U1 98.0(3) . . ?
N1 B1 H11 109(2) . . ?
U1 B1 H11 63(3) . . ?
N1 B1 H12 113(3) . . ?
U1 B1 H12 56(3) . . ?
H11 B1 H12 109(4) . . ?
N1 B1 H13 117(3) . . ?
U1 B1 H13 145(3) . . ?
H11 B1 H13 104(4) . . ?
H12 B1 H13 105(4) . . ?
N1 B2 U1 99.6(3) . . ?
N1 B2 H21 102(3) . . ?
U1 B2 H21 64(3) . . ?
N1 B2 H22 107(3) . . ?
U1 B2 H22 59(3) . . ?
H21 B2 H22 119(4) . . ?
N1 B2 H23 112(3) . . ?
U1 B2 H23 148(3) . . ?
H21 B2 H23 108(4) . . ?
H22 B2 H23 108(4) . . ?
C4 N2 C3 109.2(5) . . ?
C4 N2 B4 110.3(5) . . ?
C3 N2 B4 109.4(5) . . ?
C4 N2 B3 110.2(5) . . ?
C3 N2 B3 109.4(5) . . ?
B4 N2 B3 108.4(4) . . ?
N2 C3 H3A 109.5 . . ?
N2 C3 H3B 109.5 . . ?
H3A C3 H3B 109.5 . . ?
N2 C3 H3C 109.5 . . ?
H3A C3 H3C 109.5 . . ?
H3B C3 H3C 109.5 . . ?
N2 C4 H4A 109.5 . . ?
N2 C4 H4B 109.5 . . ?
H4A C4 H4B 109.5 . . ?
N2 C4 H4C 109.5 . . ?
H4A C4 H4C 109.5 . . ?
H4B C4 H4C 109.5 . . ?
N2 B3 U1 99.6(3) . . ?
N2 B3 H31 104(3) . . ?
U1 B3 H31 59(3) . . ?
N2 B3 H32 108(2) . . ?
U1 B3 H32 59(2) . . ?
H31 B3 H32 113(4) . . ?
N2 B3 H33 104(3) . . ?
U1 B3 H33 156(3) . . ?
H31 B3 H33 111(4) . . ?
H32 B3 H33 115(4) . . ?
N2 B4 U1 99.0(3) . . ?
N2 B4 H41 107(3) . . ?
U1 B4 H41 58(3) . . ?
N2 B4 H42 109(3) . . ?
U1 B4 H42 54(3) . . ?
H41 B4 H42 106(4) . . ?
N2 B4 H43 108(3) . . ?
U1 B4 H43 152(3) . . ?
H41 B4 H43 106(4) . . ?
H42 B4 H43 120(4) . . ?
C6 N3 C5 108.8(5) . . ?
C6 N3 B5 108.2(4) . . ?
C5 N3 B5 108.7(4) . . ?
C6 N3 B6 109.3(4) . . ?
C5 N3 B6 109.1(4) . . ?
B5 N3 B6 112.7(4) . . ?
N3 C5 H5A 109.5 . . ?
N3 C5 H5B 109.5 . . ?
H5A C5 H5B 109.5 . . ?
N3 C5 H5C 109.5 . . ?
H5A C5 H5C 109.5 . . ?
H5B C5 H5C 109.5 . . ?
N3 C6 H6A 109.5 . . ?
N3 C6 H6B 109.5 . . ?
H6A C6 H6B 109.5 . . ?
N3 C6 H6C 109.5 . . ?
H6A C6 H6C 109.5 . . ?
H6B C6 H6C 109.5 . . ?
N3 B5 U1 168.5(4) . . ?
N3 B5 H51 110(3) . . ?
U1 B5 H51 59(3) . . ?
N3 B5 H52 118(3) . . ?
U1 B5 H52 70(3) . . ?
H51 B5 H52 102(4) . . ?
N3 B5 H53 115(3) . . ?
U1 B5 H53 67(3) . . ?
H51 B5 H53 102(4) . . ?
H52 B5 H53 108(4) . . ?
N3 B6 U1 174.7(4) . 2_545 ?
N3 B6 H61 111(4) . . ?
U1 B6 H61 75(3) 2_545 . ?
N3 B6 H62 104(4) . . ?
U1 B6 H62 73(4) 2_545 . ?
H61 B6 H62 110(5) . . ?
N3 B6 H63 110(3) . . ?
U1 B6 H63 67(3) 2_545 . ?
H61 B6 H63 112(4) . . ?
H62 B6 H63 110(5) . . ?

loop_
_geom_bond_atom_site_label_1
_geom_bond_atom_site_label_2
_geom_bond_distance
_geom_bond_site_symmetry_2
_geom_bond_publ_flag
U1 B6 2.665(6) 2 ?
U1 B5 2.670(6) . ?
U1 B3 2.861(7) . ?
U1 B2 2.862(7) . ?
U1 B4 2.889(6) . ?
U1 B1 2.902(6) . ?
U1 H11 2.59(5) . ?
U1 H12 2.46(7) . ?
U1 H21 2.57(6) . ?
U1 H22 2.48(6) . ?
U1 H31 2.46(5) . ?
U1 H32 2.47(5) . ?
U1 H41 2.47(6) . ?
U1 H42 2.40(5) . ?
U1 H51 2.31(5) . ?
U1 H52 2.51(5) . ?
U1 H53 2.46(5) . ?
N1 C2 1.480(7) . ?
N1 C1 1.495(7) . ?
N1 B1 1.581(8) . ?
N1 B2 1.583(8) . ?
C1 H1A 0.9800 . ?
C1 H1B 0.9800 . ?
C1 H1C 0.9800 . ?
C2 H2A 0.9800 . ?
C2 H2B 0.9800 . ?
C2 H2C 0.9800 . ?
B1 H11 1.17(2) . ?
B1 H12 1.17(2) . ?
B1 H13 1.10(3) . ?
B2 H21 1.18(2) . ?
B2 H22 1.18(2) . ?
B2 H23 1.10(3) . ?
N2 C4 1.473(7) . ?
N2 C3 1.484(7) . ?
N2 B4 1.572(7) . ?
N2 B3 1.593(8) . ?
C3 H3A 0.9800 . ?
C3 H3B 0.9800 . ?
C3 H3C 0.9800 . ?
C4 H4A 0.9800 . ?
C4 H4B 0.9800 . ?
C4 H4C 0.9800 . ?
B3 H31 1.18(2) . ?
B3 H32 1.18(2) . ?
B3 H33 1.10(3) . ?
B4 H41 1.17(2) . ?
B4 H42 1.18(2) . ?
B4 H43 1.10(3) . ?
N3 C6 1.484(7) . ?
N3 C5 1.491(7) . ?
N3 B5 1.540(7) . ?
N3 B6 1.553(7) . ?
C5 H5A 0.9800 . ?
C5 H5B 0.9800 . ?
C5 H5C 0.9800 . ?
C6 H6A 0.9800 . ?
C6 H6B 0.9800 . ?
C6 H6C 0.9800 . ?
B5 H51 1.01(2) . ?
B5 H52 1.01(2) . ?
B5 H53 1.01(2) . ?
B6 U1 2.665(6) 2_545 ?
B6 H61 1.02(2) . ?
B6 H62 1.02(2) . ?
B6 H63 1.02(2) . ?
